data_4068407
loop_
_publ_author_name
'Gnanamgari, Dinakar'
'Sauer, Effiette L. O.'
'Schley, Nathan D.'
'Butler, Chase'
'Incarvito, Christopher D.'
'Crabtree, Robert H.'

_publ_section_title
;
 Iridium and Ruthenium Complexes with Chelating N-Heterocyclic Carbenes:
 Efficient Catalysts for Transfer Hydrogenation, \b-Alkylation of
 Alcohols, and N-Alkylation of Amines
;
_journal_issue 1
_journal_name_full Organometallics
_journal_page_first 321
_journal_paper_doi 10.1021/om800821q
_journal_volume 28
_journal_year 2009
_chemical_formula_sum 'C26 H31 Cl F6 Ir N4 P'
_chemical_formula_weight 772.17
_chemical_name_systematic
; 
 ? 
;
_space_group_IT_number 14
_symmetry_cell_setting monoclinic
_symmetry_space_group_name_Hall '-P 2yn'
_symmetry_space_group_name_H-M 'P 1 21/n 1'
_atom_sites_solution_hydrogens geom
_atom_sites_solution_primary direct
_atom_sites_solution_secondary difmap
_audit_creation_method SHELXL-97
_cell_angle_alpha 90.00
_cell_angle_beta 93.406(3)
_cell_angle_gamma 90.00
_cell_formula_units_Z 4
_cell_length_a 16.0826(18)
_cell_length_b 9.9821(11)
_cell_length_c 17.7748(19)
_cell_measurement_temperature 223(2)
_cell_volume 2848.5(5)
_computing_cell_refinement 'Rigaku CrystalClear'
_computing_data_collection 'Rigaku CrystalClear'
_computing_data_reduction 'Rigaku CrystalClear'
_computing_structure_refinement 'SHELXL-97 (Sheldrick, 1997)'
_computing_structure_solution 'SHELXS-97 (Sheldrick, 1990)'
_diffrn_ambient_temperature 223(2)
_diffrn_measured_fraction_theta_full 0.985
_diffrn_measured_fraction_theta_max 0.985
_diffrn_measurement_device_type 'Rigaku SCXMini'
_diffrn_measurement_method '\w scans'
_diffrn_radiation_monochromator graphite
_diffrn_radiation_source 'fine-focus sealed tube'
_diffrn_radiation_type MoK\a
_diffrn_radiation_wavelength 0.71075
_diffrn_reflns_av_R_equivalents 0.0440
_diffrn_reflns_av_sigmaI/netI 0.0709
_diffrn_reflns_limit_h_max 20
_diffrn_reflns_limit_h_min -10
_diffrn_reflns_limit_k_max 11
_diffrn_reflns_limit_k_min -12
_diffrn_reflns_limit_l_max 22
_diffrn_reflns_limit_l_min -19
_diffrn_reflns_number 10060
_diffrn_reflns_theta_full 26.50
_diffrn_reflns_theta_max 26.50
_diffrn_reflns_theta_min 3.07
_exptl_absorpt_coefficient_mu 4.900
_exptl_absorpt_correction_T_max 0.5863
_exptl_absorpt_correction_T_min 0.4203
_exptl_absorpt_correction_type multi-scan
_exptl_crystal_colour yellow
_exptl_crystal_density_diffrn 1.801
_exptl_crystal_density_method 'not measured'
_exptl_crystal_description prism
_exptl_crystal_F_000 1512
_exptl_crystal_size_max 0.21
_exptl_crystal_size_mid 0.16
_exptl_crystal_size_min 0.12
_refine_diff_density_max 2.325
_refine_diff_density_min -1.145
_refine_diff_density_rms 0.166
_refine_ls_extinction_coef 0.00000(9)
_refine_ls_extinction_expression Fc^*^=kFc[1+0.001xFc^2^\l^3^/sin(2\q)]^-1/4^
_refine_ls_extinction_method SHELXL
_refine_ls_goodness_of_fit_ref 1.091
_refine_ls_hydrogen_treatment constr
_refine_ls_matrix_type full
_refine_ls_number_parameters 354
_refine_ls_number_reflns 5821
_refine_ls_number_restraints 0
_refine_ls_restrained_S_all 1.091
_refine_ls_R_factor_all 0.0735
_refine_ls_R_factor_gt 0.0503
_refine_ls_shift/su_max 3.805
_refine_ls_shift/su_mean 0.011
_refine_ls_structure_factor_coef Fsqd
_refine_ls_weighting_details 'calc w=1/[\s^2^(Fo^2^)+(0.0307P)^2^+8.3381P] where P=(Fo^2^+2Fc^2^)/3'
_refine_ls_weighting_scheme calc
_refine_ls_wR_factor_gt 0.0929
_refine_ls_wR_factor_ref 0.1018
_reflns_number_gt 4447
_reflns_number_total 5821
_reflns_threshold_expression >2sigma(I)
_cod_data_source_file om800821q_si_002.cif
_cod_data_source_block dg02
_cod_depositor_comments
;
The following automatic conversions were performed:

'_symmetry_cell_setting' value 'Monoclinic' changed to 'monoclinic'
according to /home/saulius/struct/CIF-dictionaries/cif_core.dic
dictionary named 'cif_core.dic' version 2.4.2 from 2011-04-26.

Automatic conversion script
Id: cif_fix_values 1715 2011-07-08 13:25:40Z adriana 
;
_cod_original_sg_symbol_H-M P2(1)/n
_cod_database_code 4068407

loop_
_symmetry_equiv_pos_as_xyz
'x, y, z'
'-x+1/2, y+1/2, -z+1/2'
'-x, -y, -z'
'x-1/2, -y-1/2, z-1/2'

loop_
_atom_site_label
_atom_site_type_symbol
_atom_site_fract_x
_atom_site_fract_y
_atom_site_fract_z
_atom_site_U_iso_or_equiv
_atom_site_adp_type
_atom_site_occupancy
_atom_site_symmetry_multiplicity
_atom_site_calc_flag
_atom_site_refinement_flags
Ir1 Ir 0.503167(17) 0.48520(3) 0.732817(16) 0.02366(11) Uani 1 1 d .
Cl1 Cl 0.61715(13) 0.33855(19) 0.76613(12) 0.0407(5) Uani 1 1 d .
P1 P 0.71631(13) 0.9787(2) 0.43519(12) 0.0389(5) Uani 1 1 d .
F1 F 0.7029(4) 0.8196(5) 0.4342(4) 0.0819(19) Uani 1 1 d .
F2 F 0.6263(4) 0.9922(6) 0.3946(3) 0.0780(19) Uani 1 1 d .
F3 F 0.6756(5) 0.9826(7) 0.5134(3) 0.099(2) Uani 1 1 d .
F4 F 0.7258(4) 1.1367(6) 0.4373(4) 0.096(2) Uani 1 1 d .
F5 F 0.8048(4) 0.9642(8) 0.4753(5) 0.116(3) Uani 1 1 d .
F6 F 0.7521(5) 0.9734(8) 0.3561(4) 0.117(3) Uani 1 1 d .
N1 N 0.5170(4) 0.4013(6) 0.6254(3) 0.0280(14) Uani 1 1 d .
N2 N 0.6002(4) 0.4180(7) 0.5179(4) 0.0379(16) Uani 1 1 d .
N3 N 0.6110(3) 0.5729(6) 0.6170(3) 0.0280(14) Uani 1 1 d .
N4 N 0.6354(4) 0.7188(6) 0.7040(3) 0.0296(14) Uani 1 1 d .
C1 C 0.4428(5) 0.4357(8) 0.8391(5) 0.0370(19) Uani 1 1 d .
C2 C 0.3931(5) 0.3865(7) 0.7768(4) 0.0314(18) Uani 1 1 d .
C3 C 0.3674(4) 0.4970(7) 0.7300(4) 0.0309(17) Uani 1 1 d .
C4 C 0.4017(5) 0.6150(8) 0.7618(5) 0.0354(19) Uani 1 1 d .
C5 C 0.4504(5) 0.5795(9) 0.8311(4) 0.0358(19) Uani 1 1 d .
C6 C 0.4808(6) 0.3609(10) 0.9044(5) 0.057(3) Uani 1 1 d .
H8 H 0.4705 0.2659 0.8974 0.069 Uiso 1 1 calc R
H9 H 0.4564 0.3907 0.9501 0.069 Uiso 1 1 calc R
H10 H 0.5404 0.3772 0.9085 0.069 Uiso 1 1 calc R
C7 C 0.3655(6) 0.2433(8) 0.7697(5) 0.050(2) Uani 1 1 d .
H11 H 0.3286 0.2331 0.7249 0.060 Uiso 1 1 calc R
H12 H 0.3363 0.2182 0.8137 0.060 Uiso 1 1 calc R
H13 H 0.4138 0.1860 0.7658 0.060 Uiso 1 1 calc R
C8 C 0.3087(5) 0.4879(9) 0.6606(5) 0.049(2) Uani 1 1 d .
H14 H 0.2996 0.5766 0.6395 0.058 Uiso 1 1 calc R
H15 H 0.2559 0.4506 0.6742 0.058 Uiso 1 1 calc R
H16 H 0.3328 0.4305 0.6237 0.058 Uiso 1 1 calc R
C9 C 0.3815(6) 0.7558(8) 0.7387(5) 0.050(2) Uani 1 1 d .
H17 H 0.4097 0.8174 0.7739 0.060 Uiso 1 1 calc R
H18 H 0.3218 0.7698 0.7389 0.060 Uiso 1 1 calc R
H19 H 0.3998 0.7717 0.6885 0.060 Uiso 1 1 calc R
C10 C 0.4866(6) 0.6750(9) 0.8896(5) 0.053(3) Uani 1 1 d .
H20 H 0.5116 0.6247 0.9318 0.064 Uiso 1 1 calc R
H21 H 0.4428 0.7320 0.9069 0.064 Uiso 1 1 calc R
H22 H 0.5288 0.7298 0.8678 0.064 Uiso 1 1 calc R
C11 C 0.4832(5) 0.2882(8) 0.5965(4) 0.0342(18) Uani 1 1 d .
H1 H 0.4441 0.2413 0.6237 0.041 Uiso 1 1 calc R
C12 C 0.5043(5) 0.2404(9) 0.5291(5) 0.040(2) Uani 1 1 d .
H2 H 0.4791 0.1621 0.5090 0.048 Uiso 1 1 calc R
C13 C 0.5623(5) 0.3067(9) 0.4907(5) 0.046(2) Uani 1 1 d .
H3 H 0.5762 0.2737 0.4435 0.055 Uiso 1 1 calc R
C14 C 0.5753(4) 0.4588(7) 0.5847(4) 0.0273(16) Uani 1 1 d .
C15 C 0.5881(4) 0.6086(7) 0.6870(4) 0.0273(17) Uani 1 1 d .
C16 C 0.6865(5) 0.7457(8) 0.6448(5) 0.039(2) Uani 1 1 d .
H4 H 0.7256 0.8155 0.6438 0.046 Uiso 1 1 calc R
C17 C 0.6709(5) 0.6570(8) 0.5908(5) 0.0356(19) Uani 1 1 d .
H5 H 0.6955 0.6522 0.5441 0.043 Uiso 1 1 calc R
C18 C 0.6372(5) 0.7979(7) 0.7723(4) 0.0327(18) Uani 1 1 d .
C19 C 0.5965(5) 0.9217(8) 0.7693(5) 0.0372(19) Uani 1 1 d .
C20 C 0.5983(5) 0.9953(8) 0.8356(5) 0.048(2) Uani 1 1 d .
H6 H 0.5712 1.0787 0.8355 0.058 Uiso 1 1 calc R
C21 C 0.6384(5) 0.9509(9) 0.9016(5) 0.048(2) Uani 1 1 d .
C22 C 0.6819(5) 0.8322(9) 0.8998(5) 0.045(2) Uani 1 1 d .
H7 H 0.7121 0.8035 0.9438 0.054 Uiso 1 1 calc R
C23 C 0.6829(5) 0.7531(8) 0.8353(4) 0.0334(18) Uani 1 1 d .
C24 C 0.5553(5) 0.9753(8) 0.6977(5) 0.047(2) Uani 1 1 d .
H23 H 0.5948 1.0294 0.6718 0.057 Uiso 1 1 calc R
H24 H 0.5079 1.0300 0.7093 0.057 Uiso 1 1 calc R
H25 H 0.5367 0.9013 0.6656 0.057 Uiso 1 1 calc R
C25 C 0.6351(7) 1.0325(11) 0.9732(6) 0.075(3) Uani 1 1 d .
H26 H 0.6820 1.0937 0.9771 0.090 Uiso 1 1 calc R
H27 H 0.6377 0.9729 1.0164 0.090 Uiso 1 1 calc R
H28 H 0.5836 1.0831 0.9719 0.090 Uiso 1 1 calc R
C26 C 0.7319(5) 0.6254(8) 0.8368(5) 0.046(2) Uani 1 1 d .
H29 H 0.6970 0.5522 0.8520 0.055 Uiso 1 1 calc R
H30 H 0.7798 0.6338 0.8723 0.055 Uiso 1 1 calc R
H31 H 0.7507 0.6075 0.7869 0.055 Uiso 1 1 calc R

loop_
_atom_site_aniso_label
_atom_site_aniso_U_11
_atom_site_aniso_U_22
_atom_site_aniso_U_33
_atom_site_aniso_U_23
_atom_site_aniso_U_13
_atom_site_aniso_U_12
Ir1 0.02472(15) 0.02348(17) 0.02298(16) 0.00120(13) 0.00317(10) 0.00017(13)
Cl1 0.0393(12) 0.0334(11) 0.0490(13) 0.0071(9) -0.0015(10) 0.0093(9)
P1 0.0386(11) 0.0420(13) 0.0362(12) -0.0021(10) 0.0019(9) -0.0078(10)
F1 0.102(5) 0.043(3) 0.100(5) 0.002(3) -0.009(4) -0.008(3)
F2 0.062(4) 0.087(4) 0.082(4) 0.021(3) -0.030(3) -0.015(3)
F3 0.131(6) 0.123(6) 0.045(4) -0.022(4) 0.019(4) -0.042(5)
F4 0.111(6) 0.052(4) 0.120(6) -0.005(4) -0.021(5) -0.024(4)
F5 0.063(4) 0.116(6) 0.164(8) -0.007(5) -0.047(5) 0.006(4)
F6 0.126(6) 0.148(7) 0.085(5) -0.029(5) 0.073(5) -0.055(5)
N1 0.026(3) 0.033(4) 0.025(3) -0.004(3) 0.002(3) 0.003(3)
N2 0.034(4) 0.048(4) 0.033(4) -0.001(3) 0.010(3) 0.001(3)
N3 0.023(3) 0.034(3) 0.027(3) 0.011(3) 0.003(3) -0.002(3)
N4 0.030(3) 0.031(4) 0.027(4) 0.001(3) 0.000(3) -0.003(3)
C1 0.051(5) 0.028(4) 0.034(5) 0.000(4) 0.025(4) -0.003(4)
C2 0.033(4) 0.033(4) 0.030(4) -0.002(4) 0.017(4) 0.002(3)
C3 0.024(3) 0.040(5) 0.030(4) 0.001(4) 0.008(3) 0.001(3)
C4 0.030(4) 0.040(5) 0.038(5) 0.004(4) 0.014(4) 0.003(3)
C5 0.032(4) 0.051(5) 0.025(4) -0.004(4) 0.013(3) -0.003(4)
C6 0.069(7) 0.069(7) 0.034(5) 0.016(5) 0.007(5) 0.007(5)
C7 0.051(6) 0.046(6) 0.056(6) -0.002(5) 0.024(5) -0.009(4)
C8 0.029(4) 0.073(7) 0.044(5) -0.001(5) 0.002(4) 0.003(4)
C9 0.051(6) 0.041(5) 0.059(6) 0.008(4) 0.020(5) 0.013(4)
C10 0.061(6) 0.064(6) 0.036(5) -0.019(5) 0.018(5) -0.016(5)
C11 0.030(4) 0.037(5) 0.035(5) 0.000(4) -0.002(4) 0.000(3)
C12 0.046(5) 0.044(5) 0.032(4) -0.008(4) 0.008(4) -0.002(4)
C13 0.045(5) 0.060(6) 0.032(5) -0.008(4) 0.010(4) 0.009(4)
C14 0.019(3) 0.031(4) 0.031(4) 0.003(3) 0.003(3) 0.002(3)
C15 0.026(4) 0.029(4) 0.027(4) 0.009(3) 0.000(3) 0.004(3)
C16 0.033(5) 0.039(5) 0.044(5) 0.018(4) 0.005(4) -0.014(4)
C17 0.033(4) 0.040(5) 0.034(5) 0.007(4) 0.010(4) -0.005(4)
C18 0.031(4) 0.030(4) 0.035(5) 0.007(4) -0.008(4) -0.006(3)
C19 0.033(4) 0.030(4) 0.047(5) 0.005(4) -0.005(4) 0.000(3)
C20 0.049(5) 0.029(5) 0.067(7) -0.004(4) 0.000(5) -0.004(4)
C21 0.039(5) 0.052(6) 0.053(6) -0.020(5) 0.002(4) -0.014(4)
C22 0.040(5) 0.056(6) 0.039(5) -0.002(4) -0.004(4) -0.005(4)
C23 0.030(4) 0.039(5) 0.032(5) 0.002(4) 0.000(3) -0.002(3)
C24 0.051(5) 0.035(5) 0.056(6) 0.013(4) -0.004(4) 0.004(4)
C25 0.070(7) 0.086(8) 0.068(8) -0.028(6) 0.002(6) -0.021(6)
C26 0.036(5) 0.048(5) 0.051(6) 0.014(4) -0.009(4) 0.005(4)

loop_
_atom_type_symbol
_atom_type_description
_atom_type_scat_dispersion_real
_atom_type_scat_dispersion_imag
_atom_type_scat_source
C C 0.0033 0.0016 'International Tables Vol C Tables 4.2.6.8 and 6.1.1.4'
H H 0.0000 0.0000 'International Tables Vol C Tables 4.2.6.8 and 6.1.1.4'
P P 0.1023 0.0942 'International Tables Vol C Tables 4.2.6.8 and 6.1.1.4'
F F 0.0171 0.0103 'International Tables Vol C Tables 4.2.6.8 and 6.1.1.4'
N N 0.0061 0.0033 'International Tables Vol C Tables 4.2.6.8 and 6.1.1.4'
Ir Ir -1.4442 7.9887 'International Tables Vol C Tables 4.2.6.8 and 6.1.1.4'
Cl Cl 0.1484 0.1585 'International Tables Vol C Tables 4.2.6.8 and 6.1.1.4'

loop_
_geom_angle_atom_site_label_1
_geom_angle_atom_site_label_2
_geom_angle_atom_site_label_3
_geom_angle
C15 Ir1 N1 76.7(3)
C15 Ir1 C4 105.3(3)
N1 Ir1 C4 125.0(3)
C15 Ir1 C3 130.5(3)
N1 Ir1 C3 99.2(2)
C4 Ir1 C3 37.6(3)
C15 Ir1 C5 110.9(3)
N1 Ir1 C5 162.9(3)
C4 Ir1 C5 39.1(3)
C3 Ir1 C5 64.0(3)
C15 Ir1 C2 168.0(3)
N1 Ir1 C2 105.9(3)
C4 Ir1 C2 63.4(3)
C3 Ir1 C2 37.9(3)
C5 Ir1 C2 63.6(3)
C15 Ir1 C1 143.7(3)
N1 Ir1 C1 138.9(3)
C4 Ir1 C1 63.9(3)
C3 Ir1 C1 63.0(3)
C5 Ir1 C1 38.2(3)
C2 Ir1 C1 37.2(3)
C15 Ir1 Cl1 86.98(19)
N1 Ir1 Cl1 81.99(16)
C4 Ir1 Cl1 152.0(2)
C3 Ir1 Cl1 142.1(2)
C5 Ir1 Cl1 113.1(2)
C2 Ir1 Cl1 104.9(2)
C1 Ir1 Cl1 91.2(2)
F6 P1 F5 92.0(5)
F6 P1 F3 177.1(4)
F5 P1 F3 90.8(4)
F6 P1 F2 88.2(4)
F5 P1 F2 179.5(4)
F3 P1 F2 89.0(4)
F6 P1 F4 90.9(4)
F5 P1 F4 89.8(4)
F3 P1 F4 89.9(4)
F2 P1 F4 90.6(3)
F6 P1 F1 90.8(4)
F5 P1 F1 91.8(4)
F3 P1 F1 88.4(4)
F2 P1 F1 87.7(3)
F4 P1 F1 177.6(4)
C11 N1 C14 115.7(6)
C11 N1 Ir1 128.2(5)
C14 N1 Ir1 115.6(5)
C14 N2 C13 114.6(7)
C15 N3 C17 112.4(6)
C15 N3 C14 117.7(6)
C17 N3 C14 129.9(6)
C15 N4 C16 109.5(6)
C15 N4 C18 127.6(6)
C16 N4 C18 122.9(6)
C2 C1 C5 108.3(7)
C2 C1 C6 128.7(8)
C5 C1 C6 122.9(8)
C2 C1 Ir1 70.6(4)
C5 C1 Ir1 69.7(4)
C6 C1 Ir1 126.5(6)
C1 C2 C3 108.5(7)
C1 C2 C7 123.2(7)
C3 C2 C7 127.8(7)
C1 C2 Ir1 72.2(4)
C3 C2 Ir1 70.1(4)
C7 C2 Ir1 129.4(5)
C4 C3 C2 108.7(7)
C4 C3 C8 126.2(7)
C2 C3 C8 125.0(7)
C4 C3 Ir1 70.6(4)
C2 C3 Ir1 71.9(4)
C8 C3 Ir1 126.2(5)
C3 C4 C5 108.2(7)
C3 C4 C9 127.2(8)
C5 C4 C9 123.7(8)
C3 C4 Ir1 71.7(4)
C5 C4 Ir1 71.5(4)
C9 C4 Ir1 130.6(6)
C1 C5 C4 106.2(7)
C1 C5 C10 126.3(8)
C4 C5 C10 126.5(8)
C1 C5 Ir1 72.1(4)
C4 C5 Ir1 69.4(4)
C10 C5 Ir1 132.0(6)
N1 C11 C12 121.3(8)
C11 C12 C13 119.2(8)
N2 C13 C12 122.1(8)
N2 C14 N1 127.0(7)
N2 C14 N3 118.6(6)
N1 C14 N3 114.4(6)
N4 C15 N3 103.6(6)
N4 C15 Ir1 140.9(6)
N3 C15 Ir1 115.4(5)
C17 C16 N4 108.9(7)
C16 C17 N3 105.5(7)
C23 C18 C19 123.0(7)
C23 C18 N4 119.2(7)
C19 C18 N4 117.6(6)
C20 C19 C18 116.7(7)
C20 C19 C24 121.2(7)
C18 C19 C24 122.0(8)
C21 C20 C19 122.5(8)
C22 C21 C20 118.0(8)
C22 C21 C25 121.7(9)
C20 C21 C25 120.3(9)
C21 C22 C23 122.6(8)
C18 C23 C22 116.9(7)
C18 C23 C26 123.0(7)
C22 C23 C26 120.0(7)

loop_
_geom_bond_atom_site_label_1
_geom_bond_atom_site_label_2
_geom_bond_distance
Ir1 C15 2.044(7)
Ir1 N1 2.109(6)
Ir1 C4 2.170(8)
Ir1 C3 2.185(7)
Ir1 C5 2.199(7)
Ir1 C2 2.209(7)
Ir1 C1 2.230(7)
Ir1 Cl1 2.3927(19)
P1 F6 1.550(6)
P1 F5 1.560(7)
P1 F3 1.572(6)
P1 F2 1.584(6)
P1 F4 1.585(6)
P1 F1 1.603(6)
N1 C11 1.342(9)
N1 C14 1.345(9)
N2 C14 1.340(9)
N2 C13 1.343(10)
N3 C15 1.365(9)
N3 C17 1.380(9)
N3 C14 1.385(9)
N4 C15 1.361(9)
N4 C16 1.398(9)
N4 C18 1.449(9)
C1 C2 1.415(11)
C1 C5 1.448(12)
C1 C6 1.481(11)
C2 C3 1.428(10)
C2 C7 1.500(11)
C3 C4 1.405(10)
C3 C8 1.511(11)
C4 C5 1.463(11)
C4 C9 1.494(11)
C5 C10 1.502(11)
C11 C12 1.351(10)
C12 C13 1.361(11)
C16 C17 1.320(11)
C18 C23 1.377(10)
C18 C19 1.397(10)
C19 C20 1.387(12)
C19 C24 1.499(11)
C20 C21 1.378(13)
C21 C22 1.377(12)
C21 C25 1.513(13)
C22 C23 1.392(11)
C23 C26 1.499(10)
